data_2012759
loop_
_publ_author_name
'Avasthi, Kamlakar'
'Rawat, Diwan S.'
'Chandra, Tilak'
'Sharon, Ashoke'
'Maulik, Prakas R.'

_publ_section_title
;
 Isomeric pyrazolo[3,4-<i>d</i>]pyrimidine-based molecules:
 disappearance of dimerization due to interchanged substitutions
;
_journal_issue 6
_journal_name_full 'Acta Crystallographica Section C'
_journal_page_first o311
_journal_page_last o313
_journal_paper_doi 10.1107/S0108270102006315
_journal_volume 58
_journal_year 2002
_chemical_formula_iupac 'C14 H14 N4 O2'
_chemical_formula_moiety 'C14 H14 N4 O2'
_chemical_formula_sum 'C14 H14 N4 O2'
_chemical_formula_weight 270.29
_chemical_melting_point 142
_chemical_name_common pyrazolo[3,4-d]pyrimidine
_chemical_name_systematic
;
1-benzyl-5,7-dimethyl-4-dioxo-4,5,6,7-tetrahydropyrazolo[3,4-d]pyrimidine
;
_space_group_IT_number 14
_symmetry_cell_setting monoclinic
_symmetry_space_group_name_Hall '-P 2yn'
_symmetry_space_group_name_H-M 'P 1 21/n 1'
_atom_sites_solution_hydrogens geom
_atom_sites_solution_primary direct
_atom_sites_solution_secondary difmap
_cell_angle_alpha 90.00
_cell_angle_beta 108.940(10)
_cell_angle_gamma 90.00
_cell_formula_units_Z 4
_cell_length_a 12.4680(10)
_cell_length_b 7.4490(10)
_cell_length_c 15.076(2)
_cell_measurement_reflns_used 43
_cell_measurement_temperature 293(2)
_cell_measurement_theta_max 12.5
_cell_measurement_theta_min 5.13
_cell_volume 1324.4(3)
_computing_cell_refinement XSCANS
_computing_data_collection 'XSCANS (Siemens, 1996)'
_computing_data_reduction XSCANS
_computing_molecular_graphics SHELXTL-NT
_computing_publication_material SHELXTL-NT
_computing_structure_refinement SHELXTL-NT
_computing_structure_solution 'SHELXTL-NT (Bruker, 1997)'
_diffrn_ambient_temperature 293(2)
_diffrn_measured_fraction_theta_full 0.994
_diffrn_measured_fraction_theta_max 0.994
_diffrn_measurement_device_type 'Bruker P4'
_diffrn_measurement_method \q-2\q
_diffrn_radiation_monochromator graphite
_diffrn_radiation_source 'fine-focus sealed tube'
_diffrn_radiation_type MoK\a
_diffrn_radiation_wavelength 0.71073
_diffrn_reflns_av_R_equivalents 0.0890
_diffrn_reflns_av_sigmaI/netI 0.0712
_diffrn_reflns_limit_h_max 15
_diffrn_reflns_limit_h_min -1
_diffrn_reflns_limit_k_max 9
_diffrn_reflns_limit_k_min -1
_diffrn_reflns_limit_l_max 18
_diffrn_reflns_limit_l_min -19
_diffrn_reflns_number 3782
_diffrn_reflns_theta_full 27.00
_diffrn_reflns_theta_max 27.00
_diffrn_reflns_theta_min 1.85
_diffrn_standards_decay_% 0
_diffrn_standards_interval_count 97
_diffrn_standards_interval_time 60
_diffrn_standards_number 3
_exptl_absorpt_coefficient_mu 0.095
_exptl_absorpt_correction_type none
_exptl_crystal_colour colourless
_exptl_crystal_density_diffrn 1.356
_exptl_crystal_density_method 'not measured'
_exptl_crystal_description block
_exptl_crystal_F_000 568
_exptl_crystal_size_max 0.375
_exptl_crystal_size_mid 0.275
_exptl_crystal_size_min 0.200
_refine_diff_density_max 0.172
_refine_diff_density_min -0.216
_refine_ls_extinction_method none
_refine_ls_goodness_of_fit_ref 1.012
_refine_ls_hydrogen_treatment constr
_refine_ls_matrix_type full
_refine_ls_number_parameters 183
_refine_ls_number_reflns 2885
_refine_ls_number_restraints 0
_refine_ls_restrained_S_all 1.012
_refine_ls_R_factor_all 0.1301
_refine_ls_R_factor_gt 0.0593
_refine_ls_shift/su_max <0.001
_refine_ls_shift/su_mean 0.000
_refine_ls_structure_factor_coef Fsqd
_refine_ls_weighting_details 'calc w = 1/[\s^2^(Fo^2^)+(0.0653P)^2^+0.0892P] where P = (Fo^2^+2Fc^2^)/3'
_refine_ls_weighting_scheme calc
_refine_ls_wR_factor_gt 0.1301
_refine_ls_wR_factor_ref 0.1588
_reflns_number_gt 1504
_reflns_number_total 2885
_reflns_threshold_expression I>2\s(I)
_cod_data_source_file gd1201.cif
_cod_data_source_block II
_cod_original_sg_symbol_H-M 'P 21/n'
_cod_database_code 2012759

loop_
_symmetry_equiv_pos_as_xyz
'x, y, z'
'-x+1/2, y+1/2, -z+1/2'
'-x, -y, -z'
'x-1/2, -y-1/2, z-1/2'

loop_
_atom_site_label
_atom_site_fract_x
_atom_site_fract_y
_atom_site_fract_z
_atom_site_U_iso_or_equiv
_atom_site_adp_type
_atom_site_calc_flag
_atom_site_refinement_flags
_atom_site_occupancy
_atom_site_disorder_assembly
_atom_site_disorder_group
_atom_site_type_symbol
N1 0.20916(16) 0.9282(3) 0.00658(13) 0.0581(6) Uani d . 1 . . N
N2 0.1691(2) 0.9101(3) -0.08991(14) 0.0661(6) Uani d . 1 . . N
C3 0.0697(2) 0.8320(4) -0.10896(17) 0.0633(7) Uani d . 1 . . C
H3 0.0223 0.8059 -0.1693 0.076 Uiso calc R 1 . . H
C3A 0.0439(2) 0.7932(3) -0.02766(15) 0.0511(6) Uani d . 1 . . C
C4 -0.0514(2) 0.7118(3) -0.00995(17) 0.0560(6) Uani d . 1 . . C
N5 -0.03889(15) 0.7023(3) 0.08547(13) 0.0539(5) Uani d . 1 . . N
C6 0.0535(2) 0.7604(3) 0.15857(16) 0.0525(6) Uani d . 1 . . C
N7 0.14192(15) 0.8447(3) 0.13688(12) 0.0513(5) Uani d . 1 . . N
C7A 0.13447(19) 0.8556(3) 0.04462(15) 0.0493(6) Uani d . 1 . . C
C8 0.3228(2) 0.9998(4) 0.04671(19) 0.0663(7) Uani d . 1 . . C
H8A 0.3236 1.0818 0.0969 0.080 Uiso calc R 1 . . H
H8B 0.3411 1.0686 -0.0011 0.080 Uiso calc R 1 . . H
C9 0.4136(2) 0.8603(4) 0.08494(17) 0.0580(6) Uani d . 1 . . C
C10 0.3924(2) 0.6790(4) 0.0765(2) 0.0835(9) Uani d . 1 . . C
H10 0.3190 0.6383 0.0463 0.100 Uiso calc R 1 . . H
C11 0.4787(3) 0.5570(5) 0.1123(3) 0.1017(11) Uani d . 1 . . C
H11 0.4634 0.4345 0.1069 0.122 Uiso calc R 1 . . H
C12 0.5870(3) 0.6161(7) 0.1558(2) 0.0965(12) Uani d . 1 . . C
H12 0.6458 0.5341 0.1787 0.116 Uiso calc R 1 . . H
C13 0.6081(3) 0.7957(7) 0.1656(2) 0.0937(11) Uani d . 1 . . C
H13 0.6813 0.8364 0.1963 0.112 Uiso calc R 1 . . H
C14 0.5226(2) 0.9156(5) 0.13061(19) 0.0771(9) Uani d . 1 . . C
H14 0.5383 1.0378 0.1378 0.093 Uiso calc R 1 . . H
O15 -0.13713(16) 0.6565(3) -0.06912(12) 0.0795(6) Uani d . 1 . . O
C16 -0.1335(2) 0.6290(4) 0.1117(2) 0.0709(8) Uani d . 1 . . C
H16A -0.1072 0.5297 0.1537 0.106 Uiso calc R 1 . . H
H16B -0.1920 0.5889 0.0564 0.106 Uiso calc R 1 . . H
H16C -0.1631 0.7205 0.1421 0.106 Uiso calc R 1 . . H
O17 0.05736(15) 0.7429(3) 0.23962(12) 0.0705(6) Uani d . 1 . . O
C18 0.2302(2) 0.9323(4) 0.21321(17) 0.0726(8) Uani d . 1 . . C
H18A 0.3026 0.8811 0.2183 0.109 Uiso calc R 1 . . H
H18B 0.2148 0.9150 0.2710 0.109 Uiso calc R 1 . . H
H18C 0.2310 1.0585 0.2004 0.109 Uiso calc R 1 . . H

loop_
_atom_site_aniso_label
_atom_site_aniso_U_11
_atom_site_aniso_U_22
_atom_site_aniso_U_33
_atom_site_aniso_U_12
_atom_site_aniso_U_13
_atom_site_aniso_U_23
N1 0.0600(12) 0.0600(13) 0.0538(12) 0.0080(11) 0.0178(10) 0.0070(11)
N2 0.0790(15) 0.0691(15) 0.0534(12) 0.0141(13) 0.0260(11) 0.0080(11)
C3 0.0744(18) 0.0637(18) 0.0489(14) 0.0156(15) 0.0160(13) -0.0008(13)
C3A 0.0534(14) 0.0521(13) 0.0428(12) 0.0139(12) 0.0088(11) 0.0003(11)
C4 0.0579(15) 0.0520(15) 0.0519(14) 0.0117(12) 0.0091(12) -0.0065(12)
N5 0.0511(11) 0.0527(13) 0.0563(12) 0.0056(10) 0.0152(9) -0.0015(10)
C6 0.0595(15) 0.0509(15) 0.0462(13) 0.0128(12) 0.0160(12) 0.0006(11)
N7 0.0520(11) 0.0557(12) 0.0419(10) 0.0032(10) 0.0092(9) 0.0012(9)
C7A 0.0543(13) 0.0466(13) 0.0468(12) 0.0145(12) 0.0162(11) 0.0064(11)
C8 0.0630(16) 0.0637(17) 0.0756(17) -0.0007(14) 0.0275(13) 0.0081(14)
C9 0.0565(15) 0.0669(17) 0.0568(14) 0.0002(13) 0.0268(12) 0.0021(13)
C10 0.0636(17) 0.072(2) 0.110(2) 0.0072(16) 0.0207(16) 0.0067(18)
C11 0.096(3) 0.084(2) 0.130(3) 0.027(2) 0.044(2) 0.021(2)
C12 0.079(2) 0.137(4) 0.082(2) 0.047(2) 0.0378(18) 0.021(2)
C13 0.0597(19) 0.143(4) 0.078(2) 0.012(2) 0.0226(15) -0.015(2)
C14 0.0610(17) 0.094(2) 0.0831(19) -0.0039(17) 0.0327(15) -0.0126(17)
O15 0.0662(12) 0.0913(15) 0.0668(12) -0.0064(11) 0.0020(10) -0.0121(11)
C16 0.0677(17) 0.0635(17) 0.0863(19) -0.0038(14) 0.0316(15) -0.0029(15)
O17 0.0825(12) 0.0779(14) 0.0543(11) -0.0013(10) 0.0265(9) 0.0033(9)
C18 0.0718(17) 0.085(2) 0.0521(14) -0.0112(15) 0.0081(13) -0.0018(14)

loop_
_atom_type_symbol
_atom_type_description
_atom_type_scat_dispersion_real
_atom_type_scat_dispersion_imag
_atom_type_scat_source
C C 0.0033 0.0016 'International Tables Vol C Tables 4.2.6.8 and 6.1.1.4'
H H 0.0000 0.0000 'International Tables Vol C Tables 4.2.6.8 and 6.1.1.4'
N N 0.0061 0.0033 'International Tables Vol C Tables 4.2.6.8 and 6.1.1.4'
O O 0.0106 0.0060 'International Tables Vol C Tables 4.2.6.8 and 6.1.1.4'

loop_
_geom_angle_atom_site_label_1
_geom_angle_atom_site_label_2
_geom_angle_atom_site_label_3
_geom_angle
C7A N1 N2 110.08(19)
C7A N1 C8 133.1(2)
N2 N1 C8 116.4(2)
C3 N2 N1 105.41(19)
N2 C3 C3A 111.7(2)
N2 C3 H3 124.1
C3A C3 H3 124.1
C7A C3A C3 105.2(2)
C7A C3A C4 120.9(2)
C3 C3A C4 133.8(2)
O15 C4 N5 120.9(2)
O15 C4 C3A 126.1(2)
N5 C4 C3A 113.0(2)
C6 N5 C4 126.2(2)
C6 N5 C16 116.0(2)
C4 N5 C16 117.8(2)
O17 C6 N5 121.3(2)
O17 C6 N7 120.5(2)
N5 C6 N7 118.2(2)
C7A N7 C6 117.86(19)
C7A N7 C18 124.0(2)
C6 N7 C18 117.76(19)
N1 C7A N7 128.7(2)
N1 C7A C3A 107.5(2)
N7 C7A C3A 123.7(2)
N1 C8 C9 114.7(2)
N1 C8 H8A 108.6
C9 C8 H8A 108.6
N1 C8 H8B 108.6
C9 C8 H8B 108.6
H8A C8 H8B 107.6
C14 C9 C10 118.1(3)
C14 C9 C8 118.9(3)
C10 C9 C8 122.9(2)
C9 C10 C11 120.6(3)
C9 C10 H10 119.7
C11 C10 H10 119.7
C12 C11 C10 120.0(4)
C12 C11 H11 120.0
C10 C11 H11 120.0
C13 C12 C11 119.6(3)
C13 C12 H12 120.2
C11 C12 H12 120.2
C14 C13 C12 120.2(3)
C14 C13 H13 119.9
C12 C13 H13 119.9
C13 C14 C9 121.4(3)
C13 C14 H14 119.3
C9 C14 H14 119.3
N5 C16 H16A 109.5
N5 C16 H16B 109.5
H16A C16 H16B 109.5
N5 C16 H16C 109.5
H16A C16 H16C 109.5
H16B C16 H16C 109.5
N7 C18 H18A 109.5
N7 C18 H18B 109.5
H18A C18 H18B 109.5
N7 C18 H18C 109.5
H18A C18 H18C 109.5
H18B C18 H18C 109.5

loop_
_geom_bond_atom_site_label_1
_geom_bond_atom_site_label_2
_geom_bond_site_symmetry_2
_geom_bond_distance
_geom_bond_publ_flag
N1 C7A . 1.355(3) ?
N1 N2 . 1.383(3) ?
N1 C8 . 1.449(3) ?
N2 C3 . 1.314(3) ?
C3 C3A . 1.395(3) ?
C3 H3 . 0.9300 ?
C3A C7A . 1.371(3) ?
C3A C4 . 1.434(4) ?
C4 O15 . 1.220(3) ?
C4 N5 . 1.398(3) ?
N5 C6 . 1.380(3) ?
N5 C16 . 1.465(3) ?
C6 O17 . 1.214(3) ?
C6 N7 . 1.396(3) ?
N7 C7A . 1.366(3) ?
N7 C18 . 1.463(3) ?
C8 C9 . 1.507(4) ?
C8 H8A . 0.9700 ?
C8 H8B . 0.9700 ?
C9 C14 . 1.373(3) ?
C9 C10 . 1.374(4) ?
C10 C11 . 1.378(4) ?
C10 H10 . 0.9300 ?
C11 C12 . 1.368(5) ?
C11 H11 . 0.9300 ?
C12 C13 . 1.362(5) ?
C12 H12 . 0.9300 ?
C13 C14 . 1.359(5) ?
C13 H13 . 0.9300 ?
C14 H14 . 0.9300 ?
C16 H16A . 0.9600 ?
C16 H16B . 0.9600 ?
C16 H16C . 0.9600 ?
C18 H18A . 0.9600 ?
C18 H18B . 0.9600 ?
C18 H18C . 0.9600 ?

loop_
_geom_torsion_atom_site_label_1
_geom_torsion_atom_site_label_2
_geom_torsion_atom_site_label_3
_geom_torsion_atom_site_label_4
_geom_torsion
C7A N1 N2 C3 1.9(3)
C8 N1 N2 C3 175.6(2)
N1 N2 C3 C3A -1.7(3)
N2 C3 C3A C7A 0.9(3)
N2 C3 C3A C4 179.6(3)
C7A C3A C4 O15 177.9(2)
C3 C3A C4 O15 -0.6(5)
C7A C3A C4 N5 -1.1(3)
C3 C3A C4 N5 -179.6(2)
O15 C4 N5 C6 -179.8(2)
C3A C4 N5 C6 -0.8(3)
O15 C4 N5 C16 -1.8(3)
C3A C4 N5 C16 177.2(2)
C4 N5 C6 O17 -178.5(2)
C16 N5 C6 O17 3.5(3)
C4 N5 C6 N7 3.2(3)
C16 N5 C6 N7 -174.9(2)
O17 C6 N7 C7A 178.1(2)
N5 C6 N7 C7A -3.6(3)
O17 C6 N7 C18 -8.4(4)
N5 C6 N7 C18 170.0(2)
N2 N1 C7A N7 179.6(2)
C8 N1 C7A N7 7.3(4)
N2 N1 C7A C3A -1.3(3)
C8 N1 C7A C3A -173.7(2)
C6 N7 C7A N1 -179.2(2)
C18 N7 C7A N1 7.8(4)
C6 N7 C7A C3A 1.9(3)
C18 N7 C7A C3A -171.2(2)
C3 C3A C7A N1 0.3(3)
C4 C3A C7A N1 -178.6(2)
C3 C3A C7A N7 179.4(2)
C4 C3A C7A N7 0.5(4)
C7A N1 C8 C9 73.6(3)
N2 N1 C8 C9 -98.4(2)
N1 C8 C9 C14 -175.2(2)
N1 C8 C9 C10 4.6(4)
C14 C9 C10 C11 -0.6(4)
C8 C9 C10 C11 179.6(3)
C9 C10 C11 C12 -0.7(5)
C10 C11 C12 C13 1.7(5)
C11 C12 C13 C14 -1.3(5)
C12 C13 C14 C9 0.0(5)
C10 C9 C14 C13 0.9(4)
C8 C9 C14 C13 -179.3(3)

loop_
_cod_related_entry_id
_cod_related_entry_database
_cod_related_entry_code
1 ChemSpider 9087833
